data_2242342
loop_
_publ_author_name
'Toze, Flavien A. A.'
'Zaytsev, Vladimir P.'
'Chervyakova, Lala V.'
'Kvyatkovskaya, Elisaveta A.'
'Dorovatovskii, Pavel V.'
'Khrustalev, Victor N.'

_publ_section_title
;
 Crystal structure of
 3-benzyl-2-[(<i>E</i>)-2-(furan-2-yl)ethenyl]-2,3-dihydroquinazolin-4(1<i>H</i>)-one
 and
 3-benzyl-2-[(<i>E</i>)-2-(thiophen-2-yl)ethenyl]-2,3-dihydroquinazolin-4(1<i>H</i>)-one
 from synchrotron X-ray diffraction
;
_journal_coeditor_code LD2142
_journal_issue 1
_journal_name_full 'Acta Crystallographica Section E'
_journal_page_first 10
_journal_page_last 14
_journal_paper_doi 10.1107/S2056989017017479
_journal_volume 74
_journal_year 2018
_chemical_formula_iupac 'C21 H18 N2 O2'
_chemical_formula_moiety 'C21 H18 N2 O2'
_chemical_formula_sum 'C21 H18 N2 O2'
_chemical_formula_weight 330.37
_chemical_name_systematic 3-Benzyl-2-[(<i>E</i>)-2-(furan-2-yl)ethenyl]-2,3-dihydroquinazolin-4(1<i>H</i>)-one
_space_group_crystal_system orthorhombic
_space_group_IT_number 61
_space_group_name_Hall '-P 2ac 2ab'
_space_group_name_H-M_alt 'P b c a'
_symmetry_space_group_name_Hall '-P 2ac 2ab'
_symmetry_space_group_name_H-M 'P b c a'
_atom_sites_solution_hydrogens mixed
_atom_sites_solution_primary difmap
_atom_sites_solution_secondary difmap
_audit_creation_method SHELXL-2014/6
_cell_angle_alpha 90
_cell_angle_beta 90
_cell_angle_gamma 90
_cell_formula_units_Z 8
_cell_length_a 14.292(3)
_cell_length_b 13.729(3)
_cell_length_c 17.230(3)
_cell_measurement_reflns_used 600
_cell_measurement_temperature 100(2)
_cell_measurement_theta_max 36.0
_cell_measurement_theta_min 3.0
_cell_volume 3380.8(12)
_computing_cell_refinement
;
<i>i</i>MOSFLM (Battye <i>et al.</i>,  2011)
;
_computing_data_collection
;
<i>Marccd</i> (Doyle, 2011)
;
_computing_data_reduction
;
<i>i</i>MOSFLM (Battye <i>et al.</i>,  2011)
;
_computing_molecular_graphics
;
SHELXTL (Sheldrick, 2015)
;
_computing_publication_material
;
SHELXTL (Sheldrick, 2015)
;
_computing_structure_refinement
;
SHELXL2014 (Sheldrick, 2015)
;
_computing_structure_solution
;
SHELXT (Sheldrick, 2015)
;
_diffrn_ambient_temperature 100(2)
_diffrn_measured_fraction_theta_full 0.986
_diffrn_measured_fraction_theta_max 0.969
_diffrn_measurement_device_type 'Rayonix SX165 CCD'
_diffrn_measurement_method '/f scan'
_diffrn_radiation_type synchrotron
_diffrn_radiation_wavelength 0.96260
_diffrn_reflns_av_R_equivalents 0.0787
_diffrn_reflns_limit_h_max 18
_diffrn_reflns_limit_h_min -18
_diffrn_reflns_limit_k_max 17
_diffrn_reflns_limit_k_min -17
_diffrn_reflns_limit_l_max 21
_diffrn_reflns_limit_l_min -21
_diffrn_reflns_number 34783
_diffrn_reflns_theta_full 35.279
_diffrn_reflns_theta_max 38.481
_diffrn_reflns_theta_min 3.203
_exptl_absorpt_coefficient_mu 0.171
_exptl_absorpt_correction_T_max 0.970
_exptl_absorpt_correction_T_min 0.940
_exptl_absorpt_correction_type multi-scan
_exptl_absorpt_process_details
;
(Scala; Evans, 2006)
;
_exptl_crystal_colour colourless
_exptl_crystal_density_diffrn 1.298
_exptl_crystal_description prism
_exptl_crystal_F_000 1392
_exptl_crystal_size_max 0.30
_exptl_crystal_size_mid 0.25
_exptl_crystal_size_min 0.15
_refine_diff_density_max 0.277
_refine_diff_density_min -0.168
_refine_ls_extinction_coef 0.0041(8)
_refine_ls_extinction_expression Fc^*^=kFc[1+0.001xFc^2^\l^3^/sin(2\q)]^-1/4^
_refine_ls_extinction_method
;
SHELXL2014 (Sheldrick, 2015)
;
_refine_ls_goodness_of_fit_ref 1.084
_refine_ls_hydrogen_treatment mixed
_refine_ls_matrix_type full
_refine_ls_number_parameters 230
_refine_ls_number_reflns 3705
_refine_ls_number_restraints 0
_refine_ls_restrained_S_all 1.084
_refine_ls_R_factor_all 0.0517
_refine_ls_R_factor_gt 0.0417
_refine_ls_shift/su_max 0.001
_refine_ls_shift/su_mean 0.000
_refine_ls_structure_factor_coef Fsqd
_refine_ls_weighting_details 'w=1/[\s^2^(Fo^2^)+(0.0539P)^2^+0.539P] where P=(Fo^2^+2Fc^2^)/3'
_refine_ls_weighting_scheme calc
_refine_ls_wR_factor_gt 0.1060
_refine_ls_wR_factor_ref 0.1122
_reflns_number_gt 3017
_reflns_number_total 3705
_reflns_threshold_expression 'I > 2\s(I)'
_cod_data_source_file ld2142sup1.cif
_cod_data_source_block I
_cod_database_code 2242342
_shelx_space_group_comment
;
The symmetry employed for this shelxl refinement is uniquely defined
by the following loop, which should always be used as a source of
symmetry information in preference to the above space-group names.
They are only intended as comments.
;
_shelx_estimated_absorpt_t_min 0.946
_shelx_estimated_absorpt_t_max 0.973
_shelxl_version_number 2014/6

loop_
_space_group_symop_operation_xyz
'x, y, z'
'-x+1/2, -y, z+1/2'
'-x, y+1/2, -z+1/2'
'x+1/2, -y+1/2, -z'
'-x, -y, -z'
'x-1/2, y, -z-1/2'
'x, -y-1/2, z-1/2'
'-x-1/2, y-1/2, z'

loop_
_atom_site_type_symbol
_atom_site_label
_atom_site_fract_x
_atom_site_fract_y
_atom_site_fract_z
_atom_site_U_iso_or_equiv
_atom_site_adp_type
_atom_site_calc_flag
_atom_site_occupancy
O O1 0.94874(5) 0.38755(6) 0.80431(5) 0.0290(2) Uani d 1
O O2 0.78370(6) 0.74574(6) 0.58408(5) 0.0324(2) Uani d 1
N N1 0.75445(7) 0.45360(8) 0.55253(6) 0.0259(3) Uani d 1
H H1 0.7542(10) 0.3883(11) 0.5507(8) 0.031 Uiso d 1
C C2 0.73864(8) 0.49053(9) 0.63117(7) 0.0245(3) Uani d 1
H H2 0.6772 0.4641 0.6493 0.029 Uiso calc 1
N N3 0.72977(6) 0.59857(7) 0.62784(6) 0.0241(2) Uani d 1
C C4 0.78346(8) 0.65486(9) 0.57961(7) 0.0243(3) Uani d 1
C C4A 0.83803(7) 0.60140(8) 0.51944(7) 0.0239(3) Uani d 1
C C5 0.89993(8) 0.65246(9) 0.47069(8) 0.0287(3) Uani d 1
H H5 0.9115 0.7196 0.4800 0.034 Uiso calc 1
C C6 0.94453(8) 0.60605(10) 0.40899(8) 0.0336(3) Uani d 1
H H6 0.9863 0.6409 0.3763 0.040 Uiso calc 1
C C7 0.92651(9) 0.50687(10) 0.39610(8) 0.0343(3) Uani d 1
H H7 0.9564 0.4747 0.3541 0.041 Uiso calc 1
C C8 0.86562(8) 0.45466(9) 0.44362(7) 0.0296(3) Uani d 1
H H8 0.8545 0.3875 0.4338 0.036 Uiso calc 1
C C8A 0.82023(7) 0.50135(9) 0.50644(7) 0.0240(3) Uani d 1
C C9 0.81224(8) 0.45883(8) 0.68936(7) 0.0243(3) Uani d 1
H H9 0.8760 0.4743 0.6798 0.029 Uiso calc 1
C C10 0.78969(8) 0.40943(9) 0.75408(7) 0.0253(3) Uani d 1
H H10 0.7251 0.3963 0.7618 0.030 Uiso calc 1
C C11 0.85346(8) 0.37393(9) 0.81353(7) 0.0252(3) Uani d 1
C C12 0.83634(9) 0.32594(9) 0.88182(7) 0.0295(3) Uani d 1
H H12 0.7769 0.3077 0.9017 0.035 Uiso calc 1
C C13 0.92549(9) 0.30860(9) 0.91761(8) 0.0328(3) Uani d 1
H H13 0.9367 0.2768 0.9657 0.039 Uiso calc 1
C C14 0.99049(9) 0.34671(9) 0.86917(8) 0.0321(3) Uani d 1
H H14 1.0560 0.3456 0.8784 0.039 Uiso calc 1
C C15 0.67156(8) 0.64346(9) 0.68802(7) 0.0271(3) Uani d 1
H H15A 0.6881 0.7133 0.6921 0.032 Uiso calc 1
H H15B 0.6860 0.6125 0.7385 0.032 Uiso calc 1
C C16 0.56621(8) 0.63468(8) 0.67274(7) 0.0232(3) Uani d 1
C C17 0.52921(8) 0.59729(9) 0.60354(7) 0.0255(3) Uani d 1
H H17 0.5702 0.5750 0.5639 0.031 Uiso calc 1
C C18 0.43186(8) 0.59258(9) 0.59243(8) 0.0287(3) Uani d 1
H H18 0.4074 0.5664 0.5456 0.034 Uiso calc 1
C C19 0.37128(8) 0.62615(9) 0.64965(8) 0.0319(3) Uani d 1
H H19 0.3055 0.6233 0.6418 0.038 Uiso calc 1
C C20 0.40750(9) 0.66416(9) 0.71896(8) 0.0316(3) Uani d 1
H H20 0.3663 0.6876 0.7580 0.038 Uiso calc 1
C C21 0.50438(8) 0.66754(9) 0.73049(7) 0.0272(3) Uani d 1
H H21 0.5286 0.6923 0.7779 0.033 Uiso calc 1

loop_
_atom_site_aniso_label
_atom_site_aniso_U_11
_atom_site_aniso_U_22
_atom_site_aniso_U_33
_atom_site_aniso_U_12
_atom_site_aniso_U_13
_atom_site_aniso_U_23
O1 0.0247(4) 0.0273(5) 0.0350(5) -0.0009(3) -0.0026(4) 0.0020(4)
O2 0.0333(5) 0.0183(5) 0.0457(6) 0.0014(3) 0.0002(4) -0.0013(4)
N1 0.0288(5) 0.0170(5) 0.0319(6) -0.0020(4) -0.0042(4) -0.0008(4)
C2 0.0222(5) 0.0201(6) 0.0311(7) -0.0013(4) -0.0017(5) 0.0008(5)
N3 0.0208(5) 0.0193(5) 0.0322(6) 0.0012(4) -0.0011(4) -0.0016(4)
C4 0.0208(5) 0.0188(6) 0.0335(7) 0.0010(4) -0.0060(5) 0.0002(5)
C4A 0.0200(5) 0.0213(6) 0.0303(7) 0.0016(4) -0.0045(5) 0.0009(5)
C5 0.0231(5) 0.0247(7) 0.0385(7) 0.0003(5) -0.0042(5) 0.0036(5)
C6 0.0256(6) 0.0383(8) 0.0370(8) 0.0006(5) 0.0015(5) 0.0044(6)
C7 0.0283(6) 0.0421(8) 0.0326(7) 0.0059(6) -0.0002(5) -0.0057(6)
C8 0.0274(6) 0.0263(7) 0.0351(7) 0.0033(5) -0.0062(5) -0.0055(5)
C8A 0.0215(5) 0.0219(6) 0.0285(7) 0.0018(4) -0.0075(5) 0.0007(5)
C9 0.0214(5) 0.0212(6) 0.0305(7) -0.0006(4) -0.0013(5) -0.0027(5)
C10 0.0224(5) 0.0225(6) 0.0311(7) 0.0001(4) -0.0002(5) -0.0031(5)
C11 0.0248(5) 0.0220(6) 0.0289(7) -0.0002(5) 0.0008(5) -0.0042(5)
C12 0.0326(6) 0.0285(7) 0.0274(7) -0.0013(5) 0.0018(5) -0.0019(5)
C13 0.0430(7) 0.0279(7) 0.0276(7) -0.0010(6) -0.0090(6) -0.0003(5)
C14 0.0308(6) 0.0262(7) 0.0394(8) 0.0004(5) -0.0122(6) 0.0010(6)
C15 0.0234(6) 0.0266(7) 0.0312(7) 0.0010(5) -0.0025(5) -0.0047(5)
C16 0.0232(5) 0.0192(6) 0.0273(6) 0.0000(4) -0.0018(5) 0.0032(5)
C17 0.0263(6) 0.0234(6) 0.0268(7) 0.0019(5) -0.0015(5) 0.0021(5)
C18 0.0287(6) 0.0253(7) 0.0320(7) -0.0016(5) -0.0070(5) 0.0049(5)
C19 0.0200(5) 0.0332(7) 0.0426(8) -0.0018(5) -0.0019(5) 0.0100(6)
C20 0.0275(6) 0.0312(7) 0.0360(8) 0.0004(5) 0.0090(5) 0.0063(6)
C21 0.0296(6) 0.0246(7) 0.0274(7) -0.0016(5) 0.0018(5) 0.0033(5)

loop_
_atom_type_symbol
_atom_type_description
_atom_type_scat_dispersion_real
_atom_type_scat_dispersion_imag
_atom_type_scat_source
C C 0.0070 0.0030 'International Tables Vol C Tables 4.2.6.8 and 6.1.1.4'
H H 0.0000 0.0000 'International Tables Vol C Tables 4.2.6.8 and 6.1.1.4'
N N 0.0130 0.0060 'International Tables Vol C Tables 4.2.6.8 and 6.1.1.4'
O O 0.0210 0.0120 'International Tables Vol C Tables 4.2.6.8 and 6.1.1.4'

loop_
_geom_angle_atom_site_label_1
_geom_angle_atom_site_label_2
_geom_angle_atom_site_label_3
_geom_angle
C11 O1 C14 106.06(9)
C8A N1 C2 117.92(10)
C8A N1 H1 116.9(9)
C2 N1 H1 112.2(9)
N1 C2 N3 108.80(9)
N1 C2 C9 113.91(9)
N3 C2 C9 111.72(9)
N1 C2 H2 107.4
N3 C2 H2 107.4
C9 C2 H2 107.4
C4 N3 C15 120.66(10)
C4 N3 C2 122.51(9)
C15 N3 C2 116.09(10)
O2 C4 N3 121.82(11)
O2 C4 C4A 122.20(11)
N3 C4 C4A 115.92(10)
C5 C4A C8A 120.15(11)
C5 C4A C4 119.93(11)
C8A C4A C4 119.61(10)
C6 C5 C4A 121.02(12)
C6 C5 H5 119.5
C4A C5 H5 119.5
C5 C6 C7 118.70(12)
C5 C6 H6 120.6
C7 C6 H6 120.6
C8 C7 C6 121.38(12)
C8 C7 H7 119.3
C6 C7 H7 119.3
C7 C8 C8A 120.18(12)
C7 C8 H8 119.9
C8A C8 H8 119.9
N1 C8A C4A 119.18(11)
N1 C8A C8 122.12(11)
C4A C8A C8 118.57(11)
C10 C9 C2 121.78(10)
C10 C9 H9 119.1
C2 C9 H9 119.1
C9 C10 C11 127.06(11)
C9 C10 H10 116.5
C11 C10 H10 116.5
C12 C11 O1 109.83(10)
C12 C11 C10 130.80(11)
O1 C11 C10 119.37(10)
C11 C12 C13 106.86(11)
C11 C12 H12 126.6
C13 C12 H12 126.6
C14 C13 C12 106.27(11)
C14 C13 H13 126.9
C12 C13 H13 126.9
C13 C14 O1 110.99(11)
C13 C14 H14 124.5
O1 C14 H14 124.5
N3 C15 C16 113.75(10)
N3 C15 H15A 108.8
C16 C15 H15A 108.8
N3 C15 H15B 108.8
C16 C15 H15B 108.8
H15A C15 H15B 107.7
C17 C16 C21 118.87(11)
C17 C16 C15 123.05(11)
C21 C16 C15 118.07(11)
C16 C17 C18 120.40(11)
C16 C17 H17 119.8
C18 C17 H17 119.8
C19 C18 C17 120.28(12)
C19 C18 H18 119.9
C17 C18 H18 119.9
C18 C19 C20 119.82(11)
C18 C19 H19 120.1
C20 C19 H19 120.1
C21 C20 C19 119.90(12)
C21 C20 H20 120.1
C19 C20 H20 120.1
C20 C21 C16 120.72(12)
C20 C21 H21 119.6
C16 C21 H21 119.6

loop_
_geom_bond_atom_site_label_1
_geom_bond_atom_site_label_2
_geom_bond_distance
O1 C11 1.3836(14)
O1 C14 1.3854(16)
O2 C4 1.2501(15)
N1 C8A 1.3943(16)
N1 C2 1.4643(17)
N1 H1 0.897(15)
C2 N3 1.4898(16)
C2 C9 1.5169(16)
C2 H2 1.0000
N3 C4 1.3699(16)
N3 C15 1.4653(15)
C4 C4A 1.4905(17)
C4A C5 1.4069(17)
C4A C8A 1.4149(17)
C5 C6 1.3938(19)
C5 H5 0.9500
C6 C7 1.403(2)
C6 H6 0.9500
C7 C8 1.3934(19)
C7 H7 0.9500
C8 C8A 1.4154(17)
C8 H8 0.9500
C9 C10 1.3445(17)
C9 H9 0.9500
C10 C11 1.4551(17)
C10 H10 0.9500
C11 C12 1.3707(18)
C12 C13 1.4354(18)
C12 H12 0.9500
C13 C14 1.3540(19)
C13 H13 0.9500
C14 H14 0.9500
C15 C16 1.5334(16)
C15 H15A 0.9900
C15 H15B 0.9900
C16 C17 1.4017(17)
C16 C21 1.4051(17)
C17 C18 1.4058(16)
C17 H17 0.9500
C18 C19 1.3907(18)
C18 H18 0.9500
C19 C20 1.4023(19)
C19 H19 0.9500
C20 C21 1.3996(17)
C20 H20 0.9500
C21 H21 0.9500

loop_
_geom_hbond_atom_site_label_D
_geom_hbond_atom_site_label_H
_geom_hbond_atom_site_label_A
_geom_hbond_site_symmetry_A
_geom_hbond_distance_DH
_geom_hbond_distance_HA
_geom_hbond_distance_DA
_geom_hbond_angle_DHA
N1 H1 O2 8_755 0.897(15) 2.111(15) 2.9557(14) 156.7(12)

loop_
_geom_torsion_atom_site_label_1
_geom_torsion_atom_site_label_2
_geom_torsion_atom_site_label_3
_geom_torsion_atom_site_label_4
_geom_torsion
C8A N1 C2 N3 45.76(13)
C8A N1 C2 C9 -79.59(13)
N1 C2 N3 C4 -38.41(13)
C9 C2 N3 C4 88.20(13)
N1 C2 N3 C15 151.40(9)
C9 C2 N3 C15 -81.99(12)
C15 N3 C4 O2 -1.24(16)
C2 N3 C4 O2 -171.00(10)
C15 N3 C4 C4A -178.63(9)
C2 N3 C4 C4A 11.61(15)
O2 C4 C4A C5 6.86(17)
N3 C4 C4A C5 -175.76(10)
O2 C4 C4A C8A -166.71(11)
N3 C4 C4A C8A 10.66(15)
C8A C4A C5 C6 0.12(17)
C4 C4A C5 C6 -173.42(11)
C4A C5 C6 C7 0.08(18)
C5 C6 C7 C8 -0.18(19)
C6 C7 C8 C8A 0.08(19)
C2 N1 C8A C4A -27.67(15)
C2 N1 C8A C8 156.49(11)
C5 C4A C8A N1 -176.20(10)
C4 C4A C8A N1 -2.63(15)
C5 C4A C8A C8 -0.21(16)
C4 C4A C8A C8 173.35(10)
C7 C8 C8A N1 175.97(11)
C7 C8 C8A C4A 0.11(17)
N1 C2 C9 C10 -122.41(12)
N3 C2 C9 C10 113.81(12)
C2 C9 C10 C11 179.09(11)
C14 O1 C11 C12 -0.15(13)
C14 O1 C11 C10 179.98(10)
C9 C10 C11 C12 177.81(13)
C9 C10 C11 O1 -2.35(18)
O1 C11 C12 C13 0.14(14)
C10 C11 C12 C13 179.99(12)
C11 C12 C13 C14 -0.07(14)
C12 C13 C14 O1 -0.02(15)
C11 O1 C14 C13 0.10(14)
C4 N3 C15 C16 111.21(12)
C2 N3 C15 C16 -78.40(13)
N3 C15 C16 C17 -6.96(16)
N3 C15 C16 C21 174.31(10)
C21 C16 C17 C18 -0.21(17)
C15 C16 C17 C18 -178.93(11)
C16 C17 C18 C19 0.82(18)
C17 C18 C19 C20 -0.48(18)
C18 C19 C20 C21 -0.45(18)
C19 C20 C21 C16 1.06(18)
C17 C16 C21 C20 -0.73(17)
C15 C16 C21 C20 178.06(11)

_cod_database_fobs_code 2242342
